data_7020827
loop_
_publ_author_name
'Dey, Rajdip'
'Bhattacharya, Biswajit'
'Colacio, Enrique'
'Ghoshal, Debajyoti'

_publ_section_title
;
 Fabrication of metal-organic hybrid architectures using bridging diphenyl
 phosphate: Syntheses, characterization, magnetic properties and the
 effect of weak interactions on their crystal packing.
;
_journal_issue 6
_journal_name_full 'Dalton transactions (Cambridge, England : 2003)'
_journal_page_first 2094
_journal_page_last 2106
_journal_paper_doi 10.1039/c2dt32057f
_journal_volume 42
_journal_year 2013
_chemical_formula_sum 'C50 H50 N4 Ni O9 P2'
_chemical_formula_weight 971.59
_chemical_name_systematic
;
?
;
_space_group_IT_number 15
_symmetry_cell_setting monoclinic
_symmetry_space_group_name_Hall '-C 2yc'
_symmetry_space_group_name_H-M 'C 1 2/c 1'
_atom_sites_solution_hydrogens geom
_atom_sites_solution_primary direct
_atom_sites_solution_secondary difmap
_audit_creation_method SHELXL-97
_cell_angle_alpha 90.00
_cell_angle_beta 109.5670(10)
_cell_angle_gamma 90.00
_cell_formula_units_Z 4
_cell_length_a 13.7300(4)
_cell_length_b 18.3498(4)
_cell_length_c 19.7497(5)
_cell_measurement_reflns_used 39944
_cell_measurement_temperature 293(2)
_cell_measurement_theta_max 28.3
_cell_measurement_theta_min 1.9
_cell_volume 4688.4(2)
_computing_cell_refinement 'SMART APEX II'
_computing_data_collection 'SMART APEX II (Bruker,2010)'
_computing_data_reduction 'SAINT (Bruker,2000)'
_computing_molecular_graphics 'Ortep-3v2 for windows (Farrugia, 1997)'
_computing_publication_material 'PLATON (Spek, 2008)'
_computing_structure_refinement 'SHELXL-97 (Sheldrick, 2008)'
_computing_structure_solution 'SHELXS-97 (Sheldrick, 2008)'
_diffrn_ambient_temperature 293(2)
_diffrn_measured_fraction_theta_full 0.989
_diffrn_measured_fraction_theta_max 0.989
_diffrn_measurement_device_type 'CCD area detector'
_diffrn_measurement_method 'phi and omega scans'
_diffrn_radiation_monochromator graphite
_diffrn_radiation_source 'fine-focus sealed tube'
_diffrn_radiation_type MoK\a
_diffrn_radiation_wavelength 0.71073
_diffrn_reflns_av_R_equivalents 0.0349
_diffrn_reflns_av_sigmaI/netI 0.0236
_diffrn_reflns_limit_h_max 18
_diffrn_reflns_limit_h_min -18
_diffrn_reflns_limit_k_max 24
_diffrn_reflns_limit_k_min -24
_diffrn_reflns_limit_l_max 26
_diffrn_reflns_limit_l_min -24
_diffrn_reflns_number 39944
_diffrn_reflns_theta_full 28.30
_diffrn_reflns_theta_max 28.30
_diffrn_reflns_theta_min 1.93
_exptl_absorpt_coefficient_mu 0.543
_exptl_absorpt_correction_T_max 0.8892
_exptl_absorpt_correction_T_min 0.8281
_exptl_absorpt_correction_type multi-scan
_exptl_absorpt_process_details
;
'XPREP' - A PROGRAM DATA PREPARATION & RECIPROCAL
SPACE EXPLORATION,
Bruker Analytical X-ray Systems, 1997
;
_exptl_crystal_colour green
_exptl_crystal_density_diffrn 1.376
_exptl_crystal_density_method 'not measured'
_exptl_crystal_description block
_exptl_crystal_F_000 2032
_exptl_crystal_size_max 0.20
_exptl_crystal_size_mid 0.10
_exptl_crystal_size_min 0.10
_refine_diff_density_max 0.333
_refine_diff_density_min -0.265
_refine_diff_density_rms 0.046
_refine_ls_extinction_method none
_refine_ls_goodness_of_fit_ref 1.033
_refine_ls_hydrogen_treatment noref
_refine_ls_matrix_type full
_refine_ls_number_parameters 304
_refine_ls_number_reflns 5780
_refine_ls_number_restraints 0
_refine_ls_restrained_S_all 1.033
_refine_ls_R_factor_all 0.0449
_refine_ls_R_factor_gt 0.0322
_refine_ls_shift/su_max 0.001
_refine_ls_shift/su_mean 0.000
_refine_ls_structure_factor_coef Fsqd
_refine_ls_weighting_details 'calc w=1/[\s^2^(Fo^2^)+(0.0451P)^2^+2.5421P] where P=(Fo^2^+2Fc^2^)/3'
_refine_ls_weighting_scheme calc
_refine_ls_wR_factor_gt 0.0822
_refine_ls_wR_factor_ref 0.0899
_reflns_number_gt 4681
_reflns_number_total 5780
_reflns_threshold_expression >2\s(I)
_cod_data_source_file c2dt32057f.txt
_cod_data_source_block complex6
_cod_depositor_comments
;
The following automatic conversions were performed:

'_symmetry_cell_setting' value 'Monoclinic' changed to 'monoclinic'
according to /home/saulius/struct/CIF-dictionaries/cif_core.dic
dictionary named 'cif_core.dic' version 2.4.2 from 2011-04-26.

Automatic conversion script
Id: cif_fix_values 1891 2012-01-12 08:04:46Z andrius 
;
_cod_original_sg_symbol_H-M C2/c
_cod_database_code 7020827

loop_
_symmetry_equiv_pos_as_xyz
'x, y, z'
'-x, y, -z+1/2'
'x+1/2, y+1/2, z'
'-x+1/2, y+1/2, -z+1/2'
'-x, -y, -z'
'x, -y, z-1/2'
'-x+1/2, -y+1/2, -z'
'x+1/2, -y+1/2, z-1/2'

loop_
_atom_site_label
_atom_site_type_symbol
_atom_site_fract_x
_atom_site_fract_y
_atom_site_fract_z
_atom_site_U_iso_or_equiv
_atom_site_adp_type
_atom_site_occupancy
_atom_site_symmetry_multiplicity
_atom_site_calc_flag
_atom_site_refinement_flags
C1 C 0.88970(12) -0.07243(9) 0.34976(8) 0.0361(3) Uani 1 1 d .
H1 H 0.9550 -0.0912 0.3558 0.043 Uiso 1 1 calc R
C2 C 0.81026(12) -0.08926(9) 0.28741(8) 0.0383(4) Uani 1 1 d .
H2 H 0.8229 -0.1190 0.2531 0.046 Uiso 1 1 calc R
C3 C 0.71207(12) -0.06230(8) 0.27556(8) 0.0328(3) Uani 1 1 d .
C4 C 0.70029(14) -0.01844(12) 0.32891(10) 0.0520(5) Uani 1 1 d .
H4 H 0.6360 0.0017 0.3237 0.062 Uiso 1 1 calc R
C5 C 0.78341(14) -0.00431(11) 0.38993(10) 0.0520(5) Uani 1 1 d .
H5 H 0.7727 0.0255 0.4249 0.062 Uiso 1 1 calc R
C6 C 0.62407(12) -0.07776(9) 0.20723(9) 0.0385(4) Uani 1 1 d .
H6A H 0.6328 -0.0482 0.1690 0.046 Uiso 1 1 calc R
H6B H 0.5599 -0.0631 0.2137 0.046 Uiso 1 1 calc R
C7 C 0.61542(13) -0.15701(9) 0.18425(10) 0.0445(4) Uani 1 1 d .
H7A H 0.6169 -0.1874 0.2248 0.053 Uiso 1 1 calc R
H7B H 0.6748 -0.1697 0.1705 0.053 Uiso 1 1 calc R
C8 C 0.51723(13) -0.17311(9) 0.12174(10) 0.0442(4) Uani 1 1 d .
H8A H 0.4579 -0.1658 0.1372 0.053 Uiso 1 1 calc R
H8B H 0.5118 -0.1391 0.0831 0.053 Uiso 1 1 calc R
C9 C 0.51521(11) -0.24983(9) 0.09398(9) 0.0360(3) Uani 1 1 d .
C10 C 0.50719(14) -0.31039(10) 0.13381(9) 0.0438(4) Uani 1 1 d .
H10 H 0.5029 -0.3043 0.1795 0.053 Uiso 1 1 calc R
C11 C 0.50552(13) -0.37936(9) 0.10624(9) 0.0390(4) Uani 1 1 d .
H11 H 0.4999 -0.4188 0.1343 0.047 Uiso 1 1 calc R
C12 C 0.52104(13) -0.33436(9) 0.00317(8) 0.0371(3) Uani 1 1 d .
H12 H 0.5267 -0.3419 -0.0419 0.045 Uiso 1 1 calc R
C13 C 0.52294(13) -0.26354(9) 0.02710(9) 0.0388(3) Uani 1 1 d .
H13 H 0.5294 -0.2250 -0.0017 0.047 Uiso 1 1 calc R
C14 C 0.66013(12) 0.09356(9) 0.48624(9) 0.0369(3) Uani 1 1 d .
C15 C 0.56405(14) 0.06946(10) 0.44353(10) 0.0478(4) Uani 1 1 d .
H15 H 0.5350 0.0283 0.4565 0.057 Uiso 1 1 calc R
C16 C 0.51132(16) 0.10683(12) 0.38136(11) 0.0605(5) Uani 1 1 d .
H16 H 0.4463 0.0910 0.3526 0.073 Uiso 1 1 calc R
C17 C 0.55457(18) 0.16720(12) 0.36188(11) 0.0630(6) Uani 1 1 d .
H17 H 0.5191 0.1921 0.3198 0.076 Uiso 1 1 calc R
C18 C 0.65035(17) 0.19078(11) 0.40463(11) 0.0572(5) Uani 1 1 d .
H18 H 0.6796 0.2316 0.3911 0.069 Uiso 1 1 calc R
C19 C 0.70397(14) 0.15454(10) 0.46769(10) 0.0452(4) Uani 1 1 d .
H19 H 0.7683 0.1711 0.4969 0.054 Uiso 1 1 calc R
C20 C 0.78742(13) -0.07718(10) 0.64010(10) 0.0436(4) Uani 1 1 d .
C21 C 0.78526(16) -0.11251(12) 0.70130(13) 0.0623(6) Uani 1 1 d .
H21 H 0.8080 -0.0892 0.7456 0.075 Uiso 1 1 calc R
C22 C 0.7487(2) -0.18322(15) 0.69545(19) 0.0906(9) Uani 1 1 d .
H22 H 0.7465 -0.2075 0.7362 0.109 Uiso 1 1 calc R
C23 C 0.7158(2) -0.21788(14) 0.6302(2) 0.0960(10) Uani 1 1 d .
H23 H 0.6922 -0.2657 0.6268 0.115 Uiso 1 1 calc R
C24 C 0.71784(18) -0.18180(13) 0.57007(17) 0.0764(7) Uani 1 1 d .
H24 H 0.6947 -0.2053 0.5258 0.092 Uiso 1 1 calc R
C25 C 0.75382(15) -0.11068(11) 0.57412(12) 0.0556(5) Uani 1 1 d .
H25 H 0.7551 -0.0863 0.5331 0.067 Uiso 1 1 calc R
N1 N 0.87815(10) -0.03068(7) 0.40201(7) 0.0329(3) Uani 1 1 d .
N2 N 0.51157(9) -0.39260(7) 0.04094(7) 0.0315(3) Uani 1 1 d .
O1W O 1.0000 0.19526(14) 0.7500 0.0807(8) Uani 1 2 d S
O5 O 0.88576(8) 0.02338(6) 0.54598(6) 0.0353(2) Uani 1 1 d .
O6 O 0.70714(9) 0.05356(7) 0.54810(6) 0.0423(3) Uani 1 1 d .
O7 O 0.86323(10) 0.12117(6) 0.63073(6) 0.0448(3) Uani 1 1 d .
O8 O 0.82649(10) -0.00681(6) 0.65142(6) 0.0427(3) Uani 1 1 d .
P2 P 0.82926(3) 0.05203(2) 0.59243(2) 0.03146(10) Uani 1 1 d .
Ni1 Ni 1.0000 0.0000 0.5000 0.02686(8) Uani 1 2 d S
H1W H 0.963(2) 0.1687(15) 0.7162(14) 0.096(10) Uiso 1 1 d .

loop_
_atom_site_aniso_label
_atom_site_aniso_U_11
_atom_site_aniso_U_22
_atom_site_aniso_U_33
_atom_site_aniso_U_23
_atom_site_aniso_U_13
_atom_site_aniso_U_12
C1 0.0322(7) 0.0418(9) 0.0324(8) -0.0087(7) 0.0085(6) 0.0016(6)
C2 0.0373(8) 0.0451(9) 0.0312(8) -0.0124(7) 0.0098(6) 0.0008(7)
C3 0.0347(7) 0.0318(8) 0.0286(7) -0.0056(6) 0.0062(6) -0.0021(6)
C4 0.0352(8) 0.0693(13) 0.0443(10) -0.0238(9) 0.0038(7) 0.0118(8)
C5 0.0418(9) 0.0684(13) 0.0392(9) -0.0273(9) 0.0050(7) 0.0099(8)
C6 0.0361(8) 0.0376(8) 0.0349(8) -0.0099(7) 0.0027(6) 0.0005(6)
C7 0.0437(9) 0.0358(9) 0.0425(9) -0.0095(7) -0.0007(7) -0.0021(7)
C8 0.0436(9) 0.0362(9) 0.0426(9) -0.0112(7) 0.0007(7) 0.0002(7)
C9 0.0318(7) 0.0332(8) 0.0357(8) -0.0074(6) 0.0015(6) -0.0024(6)
C10 0.0561(10) 0.0443(9) 0.0308(8) -0.0085(7) 0.0144(7) -0.0081(8)
C11 0.0480(9) 0.0369(8) 0.0314(8) -0.0009(7) 0.0124(7) -0.0084(7)
C12 0.0464(9) 0.0339(8) 0.0314(8) 0.0005(6) 0.0135(7) 0.0000(7)
C13 0.0459(9) 0.0313(8) 0.0366(8) 0.0016(7) 0.0105(7) -0.0009(7)
C14 0.0359(8) 0.0377(8) 0.0377(8) 0.0004(7) 0.0130(7) 0.0071(6)
C15 0.0426(9) 0.0460(10) 0.0526(11) -0.0001(8) 0.0131(8) -0.0016(8)
C16 0.0531(11) 0.0639(13) 0.0517(12) -0.0023(10) 0.0007(9) 0.0051(10)
C17 0.0726(14) 0.0626(13) 0.0442(11) 0.0076(10) 0.0070(10) 0.0144(11)
C18 0.0745(14) 0.0418(10) 0.0563(12) 0.0108(9) 0.0230(11) 0.0031(10)
C19 0.0440(9) 0.0381(9) 0.0512(10) 0.0019(8) 0.0131(8) 0.0000(7)
C20 0.0360(8) 0.0390(9) 0.0538(11) 0.0117(8) 0.0125(8) 0.0029(7)
C21 0.0586(12) 0.0592(13) 0.0667(14) 0.0288(11) 0.0180(10) 0.0088(10)
C22 0.0800(18) 0.0693(17) 0.116(2) 0.0545(18) 0.0246(17) 0.0036(14)
C23 0.0740(17) 0.0448(13) 0.153(3) 0.0281(17) 0.0157(18) -0.0095(12)
C24 0.0571(13) 0.0504(13) 0.106(2) -0.0089(13) 0.0067(13) -0.0089(10)
C25 0.0504(10) 0.0457(11) 0.0654(13) 0.0000(9) 0.0124(9) -0.0056(9)
N1 0.0337(6) 0.0344(7) 0.0273(6) -0.0059(5) 0.0057(5) -0.0013(5)
N2 0.0334(6) 0.0291(6) 0.0297(6) -0.0011(5) 0.0078(5) -0.0018(5)
O1W 0.109(2) 0.0514(13) 0.0561(15) 0.000 -0.0066(14) 0.000
O5 0.0359(5) 0.0392(6) 0.0315(6) -0.0034(5) 0.0122(4) 0.0013(5)
O6 0.0343(6) 0.0464(7) 0.0454(7) 0.0108(5) 0.0125(5) 0.0018(5)
O7 0.0560(7) 0.0376(6) 0.0411(7) -0.0087(5) 0.0169(6) -0.0023(5)
O8 0.0539(7) 0.0420(7) 0.0322(6) 0.0045(5) 0.0144(5) -0.0032(5)
P2 0.03416(19) 0.0327(2) 0.02736(19) -0.00105(15) 0.01011(15) -0.00056(15)
Ni1 0.03050(14) 0.02528(14) 0.02260(13) -0.00259(10) 0.00597(10) -0.00039(10)

loop_
_atom_type_symbol
_atom_type_description
_atom_type_scat_dispersion_real
_atom_type_scat_dispersion_imag
_atom_type_scat_source
C C 0.0033 0.0016 'International Tables Vol C Tables 4.2.6.8 and 6.1.1.4'
H H 0.0000 0.0000 'International Tables Vol C Tables 4.2.6.8 and 6.1.1.4'
N N 0.0061 0.0033 'International Tables Vol C Tables 4.2.6.8 and 6.1.1.4'
O O 0.0106 0.0060 'International Tables Vol C Tables 4.2.6.8 and 6.1.1.4'
P P 0.1023 0.0942 'International Tables Vol C Tables 4.2.6.8 and 6.1.1.4'
Ni Ni 0.3393 1.1124 'International Tables Vol C Tables 4.2.6.8 and 6.1.1.4'

loop_
_geom_angle_atom_site_label_1
_geom_angle_atom_site_label_2
_geom_angle_atom_site_label_3
_geom_angle
_geom_angle_site_symmetry_1
_geom_angle_site_symmetry_3
N1 C1 C2 123.71(14) . .
C1 C2 C3 120.43(14) . .
C4 C3 C2 115.97(14) . .
C4 C3 C6 122.06(14) . .
C2 C3 C6 121.94(14) . .
C3 C4 C5 120.22(16) . .
N1 C5 C4 124.13(16) . .
C3 C6 C7 114.06(14) . .
C6 C7 C8 112.86(14) . .
C9 C8 C7 112.33(14) . .
C13 C9 C10 116.24(15) . .
C13 C9 C8 121.27(16) . .
C10 C9 C8 122.49(15) . .
C11 C10 C9 120.45(15) . .
N2 C11 C10 123.30(15) . .
N2 C12 C13 123.84(15) . .
C12 C13 C9 119.97(15) . .
C19 C14 C15 120.77(16) . .
C19 C14 O6 123.30(15) . .
C15 C14 O6 115.92(15) . .
C14 C15 C16 119.60(18) . .
C17 C16 C15 120.2(2) . .
C16 C17 C18 119.83(19) . .
C17 C18 C19 120.82(19) . .
C14 C19 C18 118.75(18) . .
C25 C20 C21 121.44(19) . .
C25 C20 O8 123.95(17) . .
C21 C20 O8 114.61(18) . .
C20 C21 C22 118.8(3) . .
C23 C22 C21 120.7(3) . .
C24 C23 C22 119.7(2) . .
C23 C24 C25 121.0(3) . .
C20 C25 C24 118.4(2) . .
C5 N1 C1 115.53(13) . .
C5 N1 Ni1 118.76(10) . .
C1 N1 Ni1 125.66(10) . .
C12 N2 C11 116.18(13) . .
C12 N2 Ni1 122.77(10) . 4_645
C11 N2 Ni1 121.00(10) . 4_645
P2 O5 Ni1 163.81(7) . .
C14 O6 P2 125.52(10) . .
C20 O8 P2 127.84(12) . .
O7 P2 O5 118.87(7) . .
O7 P2 O8 106.78(7) . .
O5 P2 O8 110.91(7) . .
O7 P2 O6 110.95(7) . .
O5 P2 O6 109.58(6) . .
O8 P2 O6 97.67(6) . .
O5 Ni1 O5 180.00(4) . 5_756
O5 Ni1 N2 90.21(5) . 4_655
O5 Ni1 N2 89.79(5) 5_756 4_655
O5 Ni1 N2 89.79(5) . 8_546
O5 Ni1 N2 90.21(5) 5_756 8_546
N2 Ni1 N2 180.000(1) 4_655 8_546
O5 Ni1 N1 88.53(4) . .
O5 Ni1 N1 91.47(4) 5_756 .
N2 Ni1 N1 87.93(5) 4_655 .
N2 Ni1 N1 92.07(5) 8_546 .
O5 Ni1 N1 91.47(4) . 5_756
O5 Ni1 N1 88.53(4) 5_756 5_756
N2 Ni1 N1 92.07(5) 4_655 5_756
N2 Ni1 N1 87.93(5) 8_546 5_756
N1 Ni1 N1 180.00(5) . 5_756

loop_
_geom_bond_atom_site_label_1
_geom_bond_atom_site_label_2
_geom_bond_distance
_geom_bond_site_symmetry_2
C1 N1 1.3366(19) .
C1 C2 1.379(2) .
C2 C3 1.381(2) .
C3 C4 1.378(2) .
C3 C6 1.507(2) .
C4 C5 1.379(2) .
C5 N1 1.332(2) .
C6 C7 1.516(2) .
C7 C8 1.521(2) .
C8 C9 1.508(2) .
C9 C13 1.383(2) .
C9 C10 1.387(2) .
C10 C11 1.375(2) .
C11 N2 1.342(2) .
C12 N2 1.334(2) .
C12 C13 1.380(2) .
C14 C19 1.377(2) .
C14 C15 1.379(2) .
C14 O6 1.3855(19) .
C15 C16 1.381(3) .
C16 C17 1.371(3) .
C17 C18 1.373(3) .
C18 C19 1.386(3) .
C20 C25 1.373(3) .
C20 C21 1.381(3) .
C20 O8 1.388(2) .
C21 C22 1.382(3) .
C22 C23 1.371(4) .
C23 C24 1.368(4) .
C24 C25 1.388(3) .
N1 Ni1 2.1662(12) .
N2 Ni1 2.1158(12) 4_645
O5 P2 1.4820(11) .
O5 Ni1 2.1030(10) .
O6 P2 1.6111(12) .
O7 P2 1.4707(12) .
O8 P2 1.5982(12) .
Ni1 O5 2.1030(10) 5_756
Ni1 N2 2.1158(12) 4_655
Ni1 N2 2.1158(12) 8_546
Ni1 N1 2.1662(12) 5_756
